data_2013009
loop_
_publ_author_name
'Jones, Peter G.'
'Vancea, Fabiola'
'Herbst-Irmer, Regine'

_publ_section_title
;
 Secondary interactions in <i>n</i>-(chloromethyl)pyridinium chlorides
 (<i>n</i> = 2, 3, 4)
;
_journal_issue 11
_journal_name_full 'Acta Crystallographica Section C'
_journal_page_first o665
_journal_page_last o668
_journal_paper_doi 10.1107/S0108270102017018
_journal_volume 58
_journal_year 2002
_chemical_formula_moiety 'C6 H7 Cl N + , Cl -'
_chemical_formula_sum 'C6 H7 Cl2 N'
_chemical_formula_weight 164.03
_chemical_name_systematic
;
2-chloromethylpyridinium chloride
;
_space_group_IT_number 14
_symmetry_cell_setting monoclinic
_symmetry_space_group_name_Hall '-P 2ybc'
_symmetry_space_group_name_H-M 'P 1 21/c 1'
_atom_sites_solution_hydrogens geom
_atom_sites_solution_primary direct
_atom_sites_solution_secondary difmap
_audit_creation_method SHELXL97
_cell_angle_alpha 90
_cell_angle_beta 102.382(6)
_cell_angle_gamma 90
_cell_formula_units_Z 4
_cell_length_a 7.9273(14)
_cell_length_b 12.721(2)
_cell_length_c 7.4773(14)
_cell_measurement_reflns_used 7727
_cell_measurement_temperature 133(2)
_cell_measurement_theta_max 30.5
_cell_measurement_theta_min 2.6
_cell_volume 736.5(2)
_computing_cell_refinement 'SAINT (Bruker, 1998)'
_computing_data_collection 'SMART (Bruker, 1998)'
_computing_data_reduction SAINT
_computing_molecular_graphics 'XP (Siemens, 1994)'
_computing_publication_material SHELXL97
_computing_structure_refinement 'SHELXL97 (Sheldrick, 1997)'
_computing_structure_solution 'SHELXS97 (Sheldrick, 1990)'
_diffrn_ambient_temperature 133(2)
_diffrn_detector_area_resol_mean 8.192
_diffrn_measured_fraction_theta_full 0.996
_diffrn_measured_fraction_theta_max 0.995
_diffrn_measurement_device_type 'Bruker SMART 1000 CCD area-detector'
_diffrn_measurement_method '\w and \f'
_diffrn_radiation_monochromator graphite
_diffrn_radiation_source 'normal-focus sealed tube'
_diffrn_radiation_type MoK\a
_diffrn_radiation_wavelength 0.71073
_diffrn_reflns_av_R_equivalents 0.030
_diffrn_reflns_av_sigmaI/netI 0.016
_diffrn_reflns_limit_h_max 10
_diffrn_reflns_limit_h_min -11
_diffrn_reflns_limit_k_max 17
_diffrn_reflns_limit_k_min 0
_diffrn_reflns_limit_l_max 10
_diffrn_reflns_limit_l_min 0
_diffrn_reflns_number 15781
_diffrn_reflns_theta_full 30.00
_diffrn_reflns_theta_max 30.02
_diffrn_reflns_theta_min 2.63
_exptl_absorpt_coefficient_mu 0.787
_exptl_absorpt_correction_T_max 0.928
_exptl_absorpt_correction_T_min 0.795
_exptl_absorpt_correction_type multi-scan
_exptl_absorpt_process_details '(TWINABS; Bruker, 2002)'
_exptl_crystal_colour colourless
_exptl_crystal_density_diffrn 1.479
_exptl_crystal_density_meas ?
_exptl_crystal_density_method 'not measured'
_exptl_crystal_description lath
_exptl_crystal_F_000 336
_exptl_crystal_size_max 0.45
_exptl_crystal_size_mid 0.15
_exptl_crystal_size_min 0.09
_refine_diff_density_max 0.51
_refine_diff_density_min -0.22
_refine_ls_extinction_method none
_refine_ls_goodness_of_fit_ref 1.042
_refine_ls_hydrogen_treatment mixed
_refine_ls_matrix_type full
_refine_ls_number_parameters 87
_refine_ls_number_reflns 2150
_refine_ls_number_restraints 0
_refine_ls_restrained_S_all 1.042
_refine_ls_R_factor_all 0.034
_refine_ls_R_factor_gt 0.027
_refine_ls_shift/su_max 0.001
_refine_ls_shift/su_mean 0.000
_refine_ls_structure_factor_coef Fsqd
_refine_ls_weighting_details 'calc w = 1/[\s^2^(Fo^2^)+(0.0474P)^2^+0.0509P] where P=(Fo^2^+2Fc^2^)/3'
_refine_ls_weighting_scheme calc
_refine_ls_wR_factor_gt 0.069
_refine_ls_wR_factor_ref 0.071
_reflns_number_gt 1864
_reflns_number_total 2150
_reflns_threshold_expression I>2\s(I)
_cod_data_source_file bm1509.cif
_cod_data_source_block I
_cod_depositor_comments
;
The following automatic conversions were performed:

'_geom_torsion_publ_flag' value 'Yes' changed to 'yes' according to
/home/saulius/struct/CIF-dictionaries/cif_core.dic dictionary named
'cif_core.dic' version 2.4.1 from 2010-06-29.

Automatic conversion script
Id: cif_fix_values 1715 2011-07-08 13:25:40Z adriana 

The following automatic conversions were performed:

'_exptl_crystal_density_meas' value 'not measured' was changed to '?'
- the value is perceived as not measured.

Automatic conversion script
Id: cif_fix_values 3008 2015-01-20 13:52:24Z robertas 
;
_cod_original_sg_symbol_H-M 'P 21/c'
_cod_database_code 2013009
_cod_database_fobs_code 2013009

loop_
_symmetry_equiv_pos_as_xyz
'x, y, z'
'-x, y+1/2, -z+1/2'
'-x, -y, -z'
'x, -y-1/2, z-1/2'

loop_
_atom_site_label
_atom_site_fract_x
_atom_site_fract_y
_atom_site_fract_z
_atom_site_U_iso_or_equiv
_atom_site_adp_type
_atom_site_calc_flag
_atom_site_refinement_flags
_atom_site_occupancy
_atom_site_disorder_assembly
_atom_site_disorder_group
_atom_site_type_symbol
Cl1 1.13705(4) 0.38768(2) 0.65418(4) 0.02290(9) Uani d . 1 . . Cl
Cl2 0.74048(4) 0.56737(2) 0.76914(4) 0.02132(9) Uani d . 1 . . Cl
N1 0.73592(14) 0.34524(9) 0.65134(14) 0.0203(2) Uani d . 1 . . N
H0 0.751(2) 0.4136(16) 0.676(3) 0.032(4) Uiso d . 1 . . H
C2 0.86485(15) 0.27775(10) 0.71730(15) 0.0182(2) Uani d . 1 . . C
C3 0.83591(15) 0.17123(10) 0.69203(16) 0.0208(2) Uani d . 1 . . C
H3 0.9250 0.1223 0.7386 0.025 Uiso calc R 1 . . H
C4 0.67506(17) 0.13633(10) 0.59774(18) 0.0246(3) Uani d . 1 . . C
H4 0.6530 0.0632 0.5812 0.029 Uiso calc R 1 . . H
C5 0.54737(16) 0.20847(11) 0.52814(19) 0.0255(3) Uani d . 1 . . C
H5 0.4380 0.1855 0.4610 0.031 Uiso calc R 1 . . H
C6 0.58063(15) 0.31375(11) 0.55736(17) 0.0241(3) Uani d . 1 . . C
H6 0.4938 0.3642 0.5111 0.029 Uiso calc R 1 . . H
C7 1.03361(17) 0.32280(11) 0.81455(17) 0.0260(3) Uani d . 1 . . C
H7A 1.1090 0.2659 0.8771 0.031 Uiso calc R 1 . . H
H7B 1.0142 0.3736 0.9084 0.031 Uiso calc R 1 . . H

loop_
_atom_site_aniso_label
_atom_site_aniso_U_11
_atom_site_aniso_U_22
_atom_site_aniso_U_33
_atom_site_aniso_U_12
_atom_site_aniso_U_13
_atom_site_aniso_U_23
Cl1 0.02133(14) 0.02466(16) 0.02290(15) -0.00464(10) 0.00515(11) 0.00051(11)
Cl2 0.02065(14) 0.02001(15) 0.02203(15) 0.00069(10) 0.00176(11) -0.00155(10)
N1 0.0234(5) 0.0195(5) 0.0178(5) 0.0014(4) 0.0041(4) 0.0002(4)
C2 0.0177(5) 0.0243(6) 0.0127(5) -0.0009(5) 0.0033(4) 0.0009(4)
C3 0.0202(5) 0.0227(6) 0.0198(6) 0.0035(5) 0.0050(4) 0.0018(4)
C4 0.0281(6) 0.0224(6) 0.0238(6) -0.0055(5) 0.0070(5) -0.0037(5)
C5 0.0187(5) 0.0354(7) 0.0212(6) -0.0059(5) 0.0017(5) -0.0010(5)
C6 0.0186(5) 0.0321(7) 0.0211(6) 0.0046(5) 0.0028(4) 0.0047(5)
C7 0.0239(6) 0.0363(7) 0.0160(6) -0.0108(5) 0.0000(4) 0.0037(5)

loop_
_atom_type_symbol
_atom_type_description
_atom_type_scat_dispersion_real
_atom_type_scat_dispersion_imag
_atom_type_scat_source
C C 0.0033 0.0016 'International Tables Vol C Tables 4.2.6.8 and 6.1.1.4'
H H 0.0000 0.0000 'International Tables Vol C Tables 4.2.6.8 and 6.1.1.4'
N N 0.0061 0.0033 'International Tables Vol C Tables 4.2.6.8 and 6.1.1.4'
Cl Cl 0.1484 0.1585 'International Tables Vol C Tables 4.2.6.8 and 6.1.1.4'

loop_
_geom_angle_atom_site_label_1
_geom_angle_atom_site_label_2
_geom_angle_atom_site_label_3
_geom_angle
_geom_angle_publ_flag
C6 N1 C2 122.78(11) y
N1 C2 C3 119.04(11) y
N1 C2 C7 117.69(11) ?
C3 C2 C7 123.27(11) ?
C2 C3 C4 119.34(11) ?
C5 C4 C3 119.77(12) ?
C6 C5 C4 119.16(11) ?
N1 C6 C5 119.87(11) ?
C2 C7 Cl1 109.97(8) ?
C6 N1 H0 117.9(12) ?
C2 N1 H0 119.2(12) ?
C2 C3 H3 120.3 ?
C4 C3 H3 120.3 ?
C5 C4 H4 120.1 ?
C3 C4 H4 120.1 ?
C6 C5 H5 120.4 ?
C4 C5 H5 120.4 ?
N1 C6 H6 120.1 ?
C5 C6 H6 120.1 ?
C2 C7 H7A 109.7 ?
Cl1 C7 H7A 109.7 ?
C2 C7 H7B 109.7 ?
Cl1 C7 H7B 109.7 ?
H7A C7 H7B 108.2 ?

loop_
_geom_bond_atom_site_label_1
_geom_bond_atom_site_label_2
_geom_bond_site_symmetry_2
_geom_bond_distance
_geom_bond_publ_flag
Cl1 C7 . 1.7925(13) ?
N1 C6 . 1.3411(16) y
N1 C2 . 1.3449(16) y
C2 C3 . 1.3805(17) ?
C2 C7 . 1.4932(16) ?
C3 C4 . 1.3909(18) ?
C4 C5 . 1.3826(19) ?
C5 C6 . 1.373(2) ?
N1 H0 . 0.89(2) ?
C3 H3 . 0.9500 ?
C4 H4 . 0.9500 ?
C5 H5 . 0.9500 ?
C6 H6 . 0.9500 ?
C7 H7A . 0.9900 ?
C7 H7B . 0.9900 ?

loop_
_geom_hbond_atom_site_label_D
_geom_hbond_atom_site_label_H
_geom_hbond_atom_site_label_A
_geom_hbond_site_symmetry_A
_geom_hbond_distance_DH
_geom_hbond_distance_HA
_geom_hbond_distance_DA
_geom_hbond_angle_DHA
N1 H0 Cl2 . 0.89(2) 2.08(2) 2.9578(12) 166(2)
C3 H3 Cl2 2_746 0.95 2.75 3.5621(13) 143
C6 H6 Cl2 3_666 0.95 2.63 3.4730(13) 148
C7 H7B Cl2 3_767 0.99 2.85 3.5296(14) 126
C7 H7A Cl1 4_566 0.99 2.82 3.6603(15) 143

loop_
_geom_torsion_atom_site_label_1
_geom_torsion_atom_site_label_2
_geom_torsion_atom_site_label_3
_geom_torsion_atom_site_label_4
_geom_torsion
_geom_torsion_publ_flag
C6 N1 C2 C3 -1.75(17) ?
C6 N1 C2 C7 178.08(11) ?
N1 C2 C3 C4 0.59(17) ?
C7 C2 C3 C4 -179.22(11) ?
C2 C3 C4 C5 1.02(18) ?
C3 C4 C5 C6 -1.54(19) ?
C2 N1 C6 C5 1.23(18) ?
C4 C5 C6 N1 0.45(19) ?
N1 C2 C7 Cl1 -70.54(13) ?
C3 C2 C7 Cl1 109.28(12) yes

loop_
_cod_related_entry_id
_cod_related_entry_database
_cod_related_entry_code
1 ChemSpider 21874
